data_1563505
loop_
_publ_author_name
'Dobrohotova, Zn.V.'
'Sidorov, A.A.'
'Kiskin, M.A.'
'Aleksandrov, G.G.'
'Gavrichev, K.S.'
'Tyurin, A.V.'
'Emelina, A.L.'
'Bykov, M.A.'
'Bogomyakov, A.S.'
'Malkerova, I.P.'
'Alihanian, A.S.'
'Novotortsev, V.M.'
'Eremenko, I.L.'

_publ_section_title
;
 Synthesis, structure, solid-state thermolysis, and thermodynamic
 properties of new heterometallic complex Li2Co2(Piv)6(NEt3)2
;
_journal_issue 10
_journal_name_full 'Journal of Solid State Chemistry'
_journal_page_first 2475
_journal_page_last 2482
_journal_paper_doi 10.1016/j.jssc.2010.08.007
_journal_volume 183
_journal_year 2010
_chemical_formula_sum 'C42 H84 Co2 Li2 N2 O12'
_chemical_formula_weight 940.85
_space_group_IT_number 2
_space_group_name_Hall '-P 1'
_space_group_name_H-M_alt 'P -1'
_symmetry_cell_setting triclinic
_symmetry_space_group_name_H-M 'P -1'
_atom_sites_solution_hydrogens geom
_atom_sites_solution_primary direct
_atom_sites_solution_secondary difmap
_audit_creation_method SHELXL-97
_cell_angle_alpha 103.4220(10)
_cell_angle_beta 94.1020(10)
_cell_angle_gamma 117.8040(10)
_cell_formula_units_Z 2
_cell_length_a 11.9667(5)
_cell_length_b 12.7779(6)
_cell_length_c 20.4113(12)
_cell_measurement_reflns_used 9963
_cell_measurement_temperature 173(2)
_cell_measurement_theta_max 30.50
_cell_measurement_theta_min 2.12
_cell_volume 2626.0(2)
_computing_cell_refinement 'Bruker SAINT'
_computing_data_collection 'Bruker APEX2'
_computing_data_reduction 'Bruker SAINT'
_computing_molecular_graphics 'Bruker SHELXTL'
_computing_publication_material 'Bruker SHELXTL'
_computing_structure_refinement 'SHELXL-97 (Sheldrick, 1997)'
_computing_structure_solution 'SHELXS-97 (Sheldrick, 1990)'
_diffrn_ambient_temperature 173(2)
_diffrn_measured_fraction_theta_full 0.988
_diffrn_measured_fraction_theta_max 0.988
_diffrn_measurement_device_type 'Bruker APEX-II CCD'
_diffrn_measurement_method '\f and \w scans'
_diffrn_radiation_monochromator graphite
_diffrn_radiation_source 'fine-focus sealed tube'
_diffrn_radiation_type MoK\a
_diffrn_radiation_wavelength 0.71073
_diffrn_reflns_av_R_equivalents 0.0202
_diffrn_reflns_av_sigmaI/netI 0.0301
_diffrn_reflns_limit_h_max 15
_diffrn_reflns_limit_h_min -15
_diffrn_reflns_limit_k_max 16
_diffrn_reflns_limit_k_min -16
_diffrn_reflns_limit_l_max 26
_diffrn_reflns_limit_l_min -26
_diffrn_reflns_number 26814
_diffrn_reflns_theta_full 28.00
_diffrn_reflns_theta_max 28.00
_diffrn_reflns_theta_min 1.05
_diffrn_standards_number 0
_exptl_absorpt_coefficient_mu 0.685
_exptl_absorpt_correction_T_max 0.9043
_exptl_absorpt_correction_T_min 0.8475
_exptl_absorpt_correction_type multi-scan
_exptl_absorpt_process_details 'APEX 2'
_exptl_crystal_density_diffrn 1.190
_exptl_crystal_density_method 'not measured'
_exptl_crystal_F_000 1012
_exptl_crystal_size_max 0.25
_exptl_crystal_size_mid 0.25
_exptl_crystal_size_min 0.15
_refine_diff_density_max 1.333
_refine_diff_density_min -1.535
_refine_diff_density_rms 0.095
_refine_ls_extinction_method none
_refine_ls_goodness_of_fit_ref 1.057
_refine_ls_hydrogen_treatment constr
_refine_ls_matrix_type full
_refine_ls_number_parameters 625
_refine_ls_number_reflns 12509
_refine_ls_number_restraints 278
_refine_ls_restrained_S_all 1.226
_refine_ls_R_factor_all 0.0794
_refine_ls_R_factor_gt 0.0664
_refine_ls_shift/su_max 0.004
_refine_ls_shift/su_mean 0.000
_refine_ls_structure_factor_coef Fsqd
_refine_ls_weighting_details 'calc w=1/[\s^2^(Fo^2^)+(0.1089P)^2^+3.5285P] where P=(Fo^2^+2Fc^2^)/3'
_refine_ls_weighting_scheme calc
_refine_ls_wR_factor_gt 0.1828
_refine_ls_wR_factor_ref 0.1924
_reflns_number_gt 10189
_reflns_number_total 12509
_reflns_threshold_expression >2sigma(I)
_cod_data_source_file JSSC-2010-183-2475.cif
_cod_data_source_block co4
_cod_depositor_comments
;
The following automatic conversions were performed:

data item '_exptl_absorpt_correction_type' value 'multi scan' was
changed to 'multi-scan' in accordance with the built-in table derived
from the CIF Core dictionary named 'cif_core.dic' version 2.4.5 last
updated on 2014-11-21.

Automatic conversion script
Id: cif_fix_values 8369 2020-08-20 11:38:08Z andrius 
;
_cod_original_sg_symbol_H-M P-1
_cod_database_code 1563505

loop_
_symmetry_equiv_pos_as_xyz
'x, y, z'
'-x, -y, -z'

loop_
_atom_site_label
_atom_site_type_symbol
_atom_site_fract_x
_atom_site_fract_y
_atom_site_fract_z
_atom_site_U_iso_or_equiv
_atom_site_adp_type
_atom_site_occupancy
_atom_site_symmetry_multiplicity
_atom_site_calc_flag
_atom_site_refinement_flags
_atom_site_disorder_assembly
_atom_site_disorder_group
Co1 Co 0.87177(4) 0.29393(4) 0.06105(2) 0.02360(13) Uani 1 1 d U . .
Li1 Li 0.5629(5) 0.1188(5) -0.0007(3) 0.0290(12) Uani 1 1 d . . .
N1 N 1.0739(3) 0.4102(2) 0.12218(14) 0.0245(5) Uani 1 1 d D . .
O1 O 0.8910(3) 0.2495(3) -0.02932(14) 0.0382(6) Uani 1 1 d U . .
O2 O 0.6759(3) 0.1587(3) -0.05401(17) 0.0440(7) Uani 1 1 d U . .
O3 O 0.8292(2) 0.1537(2) 0.10147(13) 0.0301(5) Uani 1 1 d U . .
O4 O 0.6153(2) 0.0170(2) 0.04950(14) 0.0303(5) Uani 1 1 d . . .
O5 O 0.8096(2) 0.4054(2) 0.08340(14) 0.0322(5) Uani 1 1 d . . .
O6 O 0.5967(3) 0.2634(2) 0.05814(16) 0.0412(7) Uani 1 1 d . . .
C1 C 0.7753(4) 0.1724(3) -0.06855(18) 0.0331(7) Uani 1 1 d DU A .
C2 C 0.7583(5) 0.0885(4) -0.1346(2) 0.0517(8) Uani 1 1 d DU . .
C3 C 0.8832(9) 0.0927(11) -0.1397(6) 0.0600(15) Uani 0.467(6) 1 d PDU A 3
H3A H 0.9152 0.0792 -0.0987 0.090 Uiso 0.467(6) 1 calc PR A 3
H3B H 0.9461 0.1740 -0.1431 0.090 Uiso 0.467(6) 1 calc PR A 3
H3C H 0.8709 0.0277 -0.1809 0.090 Uiso 0.467(6) 1 calc PR A 3
C4 C 0.6614(11) -0.0445(8) -0.1310(6) 0.0605(15) Uani 0.467(6) 1 d PDU A 3
H4A H 0.6998 -0.0626 -0.0942 0.091 Uiso 0.467(6) 1 calc PR A 3
H4B H 0.6428 -0.1062 -0.1751 0.091 Uiso 0.467(6) 1 calc PR A 3
H4C H 0.5809 -0.0476 -0.1215 0.091 Uiso 0.467(6) 1 calc PR A 3
C5 C 0.6887(13) 0.1076(12) -0.1958(5) 0.0590(15) Uani 0.467(6) 1 d PDU A 3
H5A H 0.7442 0.1901 -0.2002 0.088 Uiso 0.467(6) 1 calc PR A 3
H5B H 0.6067 0.1004 -0.1863 0.088 Uiso 0.467(6) 1 calc PR A 3
H5C H 0.6720 0.0441 -0.2387 0.088 Uiso 0.467(6) 1 calc PR A 3
C3A C 0.7788(11) -0.0087(8) -0.1101(5) 0.0573(14) Uani 0.533(6) 1 d PDU A 4
H3AA H 0.8328 0.0303 -0.0636 0.086 Uiso 0.533(6) 1 calc PR A 4
H3AB H 0.8217 -0.0404 -0.1416 0.086 Uiso 0.533(6) 1 calc PR A 4
H3AC H 0.6950 -0.0774 -0.1097 0.086 Uiso 0.533(6) 1 calc PR A 4
C4A C 0.8870(9) 0.1664(9) -0.1561(5) 0.0616(14) Uani 0.533(6) 1 d PDU A 4
H4AA H 0.9594 0.1750 -0.1252 0.092 Uiso 0.533(6) 1 calc PR A 4
H4AB H 0.8989 0.2487 -0.1532 0.092 Uiso 0.533(6) 1 calc PR A 4
H4AC H 0.8837 0.1243 -0.2036 0.092 Uiso 0.533(6) 1 calc PR A 4
C5A C 0.6387(10) 0.0484(11) -0.1887(5) 0.0615(14) Uani 0.533(6) 1 d PDU A 4
H5AA H 0.5650 -0.0253 -0.1836 0.092 Uiso 0.533(6) 1 calc PR A 4
H5AB H 0.6559 0.0292 -0.2349 0.092 Uiso 0.533(6) 1 calc PR A 4
H5AC H 0.6188 0.1159 -0.1821 0.092 Uiso 0.533(6) 1 calc PR A 4
C6 C 0.7266(3) 0.0490(3) 0.0889(2) 0.0305(6) Uani 1 1 d DU . .
C7 C 0.7481(4) -0.0396(4) 0.1255(3) 0.0490(7) Uani 1 1 d DU . .
C8 C 0.6212(4) -0.1518(4) 0.1212(3) 0.0500(9) Uani 1 1 d DU . .
H8A H 0.6364 -0.2056 0.1434 0.075 Uiso 1 1 calc R . .
H8B H 0.5785 -0.1975 0.0728 0.075 Uiso 1 1 calc R . .
H8C H 0.5659 -0.1254 0.1447 0.075 Uiso 1 1 calc R . .
C9 C 0.8336(7) 0.0214(6) 0.1970(3) 0.0886(15) Uani 1 1 d DU . .
H9A H 0.8411 -0.0413 0.2139 0.133 Uiso 1 1 calc R . .
H9B H 0.7954 0.0599 0.2281 0.133 Uiso 1 1 calc R . .
H9C H 0.9195 0.0850 0.1951 0.133 Uiso 1 1 calc R . .
C10 C 0.8250(6) -0.0824(6) 0.0867(4) 0.0743(12) Uani 1 1 d DU . .
H10A H 0.8405 -0.1376 0.1074 0.111 Uiso 1 1 calc R . .
H10B H 0.9078 -0.0108 0.0879 0.111 Uiso 1 1 calc R . .
H10C H 0.7781 -0.1274 0.0388 0.111 Uiso 1 1 calc R . .
C11 C 0.6896(3) 0.3692(3) 0.08177(18) 0.0288(7) Uani 1 1 d DU . .
C12 C 0.6657(4) 0.4713(4) 0.1108(2) 0.0393(8) Uani 1 1 d DU . .
C13 C 0.7700(5) 0.5508(5) 0.1790(3) 0.0657(15) Uani 1 1 d DU . .
H13A H 0.7589 0.4998 0.2098 0.099 Uiso 1 1 calc R . .
H13B H 0.7601 0.6218 0.2015 0.099 Uiso 1 1 calc R . .
H13C H 0.8563 0.5808 0.1685 0.099 Uiso 1 1 calc R . .
C14 C 0.5275(5) 0.4162(5) 0.1183(3) 0.0694(15) Uani 1 1 d DU . .
H14A H 0.4704 0.3694 0.0727 0.104 Uiso 1 1 calc R . .
H14B H 0.5108 0.4827 0.1404 0.104 Uiso 1 1 calc R . .
H14C H 0.5113 0.3604 0.1467 0.104 Uiso 1 1 calc R . .
C15 C 0.6788(7) 0.5489(5) 0.0587(3) 0.0662(13) Uani 1 1 d DU . .
H15A H 0.6122 0.4961 0.0165 0.099 Uiso 1 1 calc R . .
H15B H 0.7644 0.5791 0.0473 0.099 Uiso 1 1 calc R . .
H15C H 0.6677 0.6197 0.0800 0.099 Uiso 1 1 calc R . .
C16 C 1.1410(3) 0.3414(3) 0.14105(19) 0.0301(7) Uani 1 1 d D . .
H16A H 1.2301 0.4017 0.1676 0.036 Uiso 1 1 calc R . .
H16B H 1.0934 0.2902 0.1699 0.036 Uiso 1 1 calc R . .
C17 C 1.1443(4) 0.2637(4) 0.0788(2) 0.0415(9) Uani 1 1 d D . .
H17A H 1.1874 0.2193 0.0902 0.062 Uiso 1 1 calc R . .
H17B H 1.1917 0.3150 0.0505 0.062 Uiso 1 1 calc R . .
H17C H 1.0558 0.2037 0.0531 0.062 Uiso 1 1 calc R . .
C18 C 1.1341(3) 0.4931(3) 0.07904(19) 0.0299(7) Uani 1 1 d D . .
H18A H 1.0899 0.5414 0.0764 0.036 Uiso 1 1 calc R . .
H18B H 1.1214 0.4415 0.0317 0.036 Uiso 1 1 calc R . .
C19 C 1.2828(4) 0.5853(4) 0.1083(2) 0.0417(9) Uani 1 1 d D . .
H19A H 1.3176 0.6372 0.0781 0.063 Uiso 1 1 calc R . .
H19B H 1.3273 0.5380 0.1103 0.063 Uiso 1 1 calc R . .
H19C H 1.2959 0.6381 0.1547 0.063 Uiso 1 1 calc R . .
C20 C 1.0817(4) 0.4846(3) 0.18681(18) 0.0344(8) Uani 1 1 d D . .
H20A H 1.0536 0.5438 0.1803 0.041 Uiso 1 1 calc R . .
H20B H 1.1726 0.5332 0.2123 0.041 Uiso 1 1 calc R . .
C21 C 0.9993(4) 0.4086(4) 0.2285(2) 0.0410(9) Uani 1 1 d D . .
H21A H 1.0073 0.4636 0.2732 0.062 Uiso 1 1 calc R . .
H21B H 1.0278 0.3509 0.2358 0.062 Uiso 1 1 calc R . .
H21C H 0.9089 0.3617 0.2039 0.062 Uiso 1 1 calc R . .
Co2 Co 0.39275(4) 0.24350(4) 0.44612(2) 0.02540(14) Uani 1 1 d . . .
Li2 Li 0.5535(6) 0.1192(5) 0.5053(3) 0.0275(11) Uani 1 1 d . . .
N2 N 0.2790(3) 0.3099(2) 0.38970(14) 0.0244(5) Uani 1 1 d D . .
O7 O 0.3779(3) 0.2830(3) 0.53866(14) 0.0393(6) Uani 1 1 d . . .
O8 O 0.5072(3) 0.2062(3) 0.56169(18) 0.0502(8) Uani 1 1 d . . .
O9 O 0.2746(2) 0.0671(2) 0.40534(14) 0.0320(5) Uani 1 1 d . . .
O10 O 0.3780(2) -0.0245(2) 0.45219(14) 0.0318(5) Uani 1 1 d . . .
O11 O 0.5499(2) 0.3237(2) 0.41728(15) 0.0353(6) Uani 1 1 d . . .
O12 O 0.6391(3) 0.2119(3) 0.44844(16) 0.0417(7) Uani 1 1 d . . .
C26 C 0.4332(4) 0.2393(4) 0.57761(19) 0.0344(7) Uani 1 1 d DU B .
C27 C 0.4022(4) 0.2236(4) 0.6451(2) 0.0505(8) Uani 1 1 d DU . .
C28 C 0.2645(7) 0.1152(8) 0.6272(4) 0.0645(16) Uani 0.647(6) 1 d PDU B 1
H28A H 0.2085 0.1321 0.5992 0.097 Uiso 0.647(6) 1 calc PR B 1
H28B H 0.2337 0.1043 0.6696 0.097 Uiso 0.647(6) 1 calc PR B 1
H28C H 0.2627 0.0394 0.6011 0.097 Uiso 0.647(6) 1 calc PR B 1
C29 C 0.4250(10) 0.3460(7) 0.6873(4) 0.0675(16) Uani 0.647(6) 1 d PDU B 1
H29A H 0.3721 0.3708 0.6632 0.101 Uiso 0.647(6) 1 calc PR B 1
H29B H 0.5165 0.4079 0.6948 0.101 Uiso 0.647(6) 1 calc PR B 1
H29C H 0.4014 0.3398 0.7318 0.101 Uiso 0.647(6) 1 calc PR B 1
C30 C 0.4919(8) 0.1933(8) 0.6894(4) 0.0590(15) Uani 0.647(6) 1 d PDU B 1
H30A H 0.5659 0.2709 0.7190 0.089 Uiso 0.647(6) 1 calc PR B 1
H30B H 0.5227 0.1462 0.6584 0.089 Uiso 0.647(6) 1 calc PR B 1
H30C H 0.4422 0.1440 0.7179 0.089 Uiso 0.647(6) 1 calc PR B 1
C28A C 0.5224(11) 0.2917(14) 0.7031(6) 0.0569(19) Uani 0.353(6) 1 d PDU B 2
H28D H 0.5530 0.3810 0.7164 0.085 Uiso 0.353(6) 1 calc PR B 2
H28E H 0.5903 0.2765 0.6872 0.085 Uiso 0.353(6) 1 calc PR B 2
H28F H 0.5008 0.2614 0.7429 0.085 Uiso 0.353(6) 1 calc PR B 2
C29A C 0.3669(16) 0.0906(10) 0.6465(8) 0.0625(19) Uani 0.353(6) 1 d PDU B 2
H29D H 0.2877 0.0296 0.6121 0.094 Uiso 0.353(6) 1 calc PR B 2
H29E H 0.3531 0.0830 0.6923 0.094 Uiso 0.353(6) 1 calc PR B 2
H29F H 0.4376 0.0753 0.6360 0.094 Uiso 0.353(6) 1 calc PR B 2
C30A C 0.3329(14) 0.3002(13) 0.6601(7) 0.0557(19) Uani 0.353(6) 1 d PDU B 2
H30D H 0.2940 0.3013 0.6165 0.084 Uiso 0.353(6) 1 calc PR B 2
H30E H 0.3957 0.3853 0.6880 0.084 Uiso 0.353(6) 1 calc PR B 2
H30F H 0.2653 0.2626 0.6852 0.084 Uiso 0.353(6) 1 calc PR B 2
C31 C 0.2779(3) -0.0268(3) 0.41708(17) 0.0259(6) Uani 1 1 d DU . .
C32 C 0.1449(3) -0.1482(3) 0.38738(19) 0.0326(7) Uani 1 1 d DU . .
C33 C 0.1676(5) -0.2518(4) 0.3598(4) 0.0716(16) Uani 1 1 d DU . .
H33A H 0.2270 -0.2528 0.3949 0.107 Uiso 1 1 calc R . .
H33B H 0.2055 -0.2417 0.3191 0.107 Uiso 1 1 calc R . .
H33C H 0.0854 -0.3301 0.3468 0.107 Uiso 1 1 calc R . .
C34 C 0.0464(4) -0.1399(4) 0.3330(3) 0.0530(11) Uani 1 1 d D . .
H34A H -0.0344 -0.2196 0.3167 0.079 Uiso 1 1 calc R . .
H34B H 0.0856 -0.1206 0.2937 0.079 Uiso 1 1 calc R . .
H34C H 0.0284 -0.0745 0.3555 0.079 Uiso 1 1 calc R . .
C35 C 0.0892(5) -0.1731(5) 0.4489(3) 0.0639(14) Uani 1 1 d DU . .
H35A H 0.1497 -0.1784 0.4812 0.096 Uiso 1 1 calc R . .
H35B H 0.0072 -0.2517 0.4344 0.096 Uiso 1 1 calc R . .
H35C H 0.0742 -0.1057 0.4716 0.096 Uiso 1 1 calc R . .
C36 C 0.6331(4) 0.2872(4) 0.4185(2) 0.0377(7) Uani 1 1 d DU C .
C37 C 0.7318(4) 0.3441(4) 0.3783(3) 0.0550(8) Uani 1 1 d DU . .
C38 C 0.8295(8) 0.2979(9) 0.3869(5) 0.0603(15) Uani 0.615(6) 1 d PDU C 5
H38A H 0.7961 0.2158 0.3537 0.090 Uiso 0.615(6) 1 calc PR C 5
H38B H 0.8415 0.2926 0.4338 0.090 Uiso 0.615(6) 1 calc PR C 5
H38C H 0.9124 0.3562 0.3788 0.090 Uiso 0.615(6) 1 calc PR C 5
C39 C 0.6501(8) 0.2889(9) 0.3021(4) 0.0696(17) Uani 0.615(6) 1 d PDU C 5
H39A H 0.5578 0.2453 0.3027 0.104 Uiso 0.615(6) 1 calc PR C 5
H39B H 0.6727 0.2307 0.2745 0.104 Uiso 0.615(6) 1 calc PR C 5
H39C H 0.6690 0.3565 0.2820 0.104 Uiso 0.615(6) 1 calc PR C 5
C40 C 0.7959(9) 0.4795(7) 0.3954(5) 0.0671(17) Uani 0.615(6) 1 d PDU C 5
H40A H 0.7443 0.5026 0.3688 0.101 Uiso 0.615(6) 1 calc PR C 5
H40B H 0.8818 0.5111 0.3842 0.101 Uiso 0.615(6) 1 calc PR C 5
H40C H 0.8045 0.5154 0.4447 0.101 Uiso 0.615(6) 1 calc PR C 5
C38A C 0.8660(10) 0.4176(14) 0.4315(6) 0.0634(19) Uani 0.385(6) 1 d PDU C 6
H38D H 0.8508 0.4235 0.4784 0.095 Uiso 0.385(6) 1 calc PR C 6
H38E H 0.9158 0.5011 0.4272 0.095 Uiso 0.385(6) 1 calc PR C 6
H38F H 0.9145 0.3736 0.4218 0.095 Uiso 0.385(6) 1 calc PR C 6
C39A C 0.7474(14) 0.2397(11) 0.3388(8) 0.0678(19) Uani 0.385(6) 1 d PDU C 6
H39D H 0.6700 0.1819 0.3025 0.102 Uiso 0.385(6) 1 calc PR C 6
H39E H 0.7595 0.1962 0.3699 0.102 Uiso 0.385(6) 1 calc PR C 6
H39F H 0.8229 0.2724 0.3178 0.102 Uiso 0.385(6) 1 calc PR C 6
C40A C 0.7280(14) 0.4553(12) 0.3610(8) 0.0572(18) Uani 0.385(6) 1 d PDU C 6
H40D H 0.6492 0.4241 0.3268 0.086 Uiso 0.385(6) 1 calc PR C 6
H40E H 0.8038 0.5000 0.3423 0.086 Uiso 0.385(6) 1 calc PR C 6
H40F H 0.7287 0.5117 0.4030 0.086 Uiso 0.385(6) 1 calc PR C 6
C41 C 0.3179(4) 0.3360(4) 0.32698(18) 0.0365(8) Uani 1 1 d D . .
H41A H 0.4115 0.3965 0.3369 0.044 Uiso 1 1 calc R . .
H41B H 0.2706 0.3727 0.3087 0.044 Uiso 1 1 calc R . .
C42 C 0.2898(5) 0.2208(5) 0.2758(2) 0.0543(12) Uani 1 1 d D . .
H42A H 0.3156 0.2383 0.2333 0.081 Uiso 1 1 calc R . .
H42B H 0.1970 0.1614 0.2659 0.081 Uiso 1 1 calc R . .
H42C H 0.3379 0.1854 0.2938 0.081 Uiso 1 1 calc R . .
C43 C 0.3178(3) 0.4295(3) 0.43583(18) 0.0294(7) Uani 1 1 d D . .
H43A H 0.4119 0.4837 0.4413 0.035 Uiso 1 1 calc R . .
H43B H 0.3007 0.4210 0.4816 0.035 Uiso 1 1 calc R . .
C44 C 0.2445(4) 0.4935(4) 0.4098(2) 0.0405(9) Uani 1 1 d D . .
H44A H 0.2744 0.5749 0.4431 0.061 Uiso 1 1 calc R . .
H44B H 0.1513 0.4412 0.4053 0.061 Uiso 1 1 calc R . .
H44C H 0.2625 0.5040 0.3650 0.061 Uiso 1 1 calc R . .
C45 C 0.1347(3) 0.2223(3) 0.36980(19) 0.0323(7) Uani 1 1 d D . .
H45A H 0.0926 0.2596 0.3475 0.039 Uiso 1 1 calc R . .
H45B H 0.1161 0.1436 0.3362 0.039 Uiso 1 1 calc R . .
C46 C 0.0815(4) 0.1964(4) 0.4307(3) 0.0474(10) Uani 1 1 d D . .
H46A H -0.0120 0.1396 0.4166 0.071 Uiso 1 1 calc R . .
H46B H 0.0988 0.2741 0.4637 0.071 Uiso 1 1 calc R . .
H46C H 0.1222 0.1582 0.4523 0.071 Uiso 1 1 calc R . .

loop_
_atom_site_aniso_label
_atom_site_aniso_U_11
_atom_site_aniso_U_22
_atom_site_aniso_U_33
_atom_site_aniso_U_23
_atom_site_aniso_U_13
_atom_site_aniso_U_12
Co1 0.0198(2) 0.0187(2) 0.0308(2) 0.00520(17) 0.00650(17) 0.00922(17)
Li1 0.020(3) 0.021(2) 0.038(3) 0.004(2) 0.005(2) 0.006(2)
N1 0.0218(13) 0.0195(12) 0.0297(14) 0.0058(10) 0.0057(11) 0.0090(10)
O1 0.0364(14) 0.0362(14) 0.0352(14) 0.0051(11) 0.0082(11) 0.0153(12)
O2 0.0418(15) 0.0419(15) 0.0590(18) 0.0192(14) 0.0279(14) 0.0250(13)
O3 0.0231(11) 0.0218(11) 0.0401(14) 0.0105(10) 0.0048(10) 0.0067(9)
O4 0.0229(11) 0.0211(11) 0.0420(14) 0.0085(10) 0.0038(10) 0.0080(9)
O5 0.0290(12) 0.0249(11) 0.0423(14) 0.0033(10) 0.0105(11) 0.0158(10)
O6 0.0338(14) 0.0291(13) 0.0530(17) 0.0010(12) 0.0152(13) 0.0140(11)
C1 0.0484(16) 0.0337(15) 0.0292(15) 0.0111(12) 0.0139(12) 0.0283(13)
C2 0.0678(17) 0.0465(15) 0.0410(14) 0.0026(12) 0.0153(13) 0.0329(14)
C3 0.070(2) 0.054(2) 0.047(2) -0.001(2) 0.018(2) 0.031(2)
C4 0.075(2) 0.049(2) 0.047(2) -0.0004(19) 0.016(2) 0.029(2)
C5 0.072(2) 0.052(2) 0.043(2) 0.002(2) 0.013(2) 0.028(2)
C3A 0.075(2) 0.047(2) 0.045(2) -0.0001(19) 0.014(2) 0.033(2)
C4A 0.073(2) 0.055(2) 0.046(2) 0.000(2) 0.019(2) 0.029(2)
C5A 0.073(2) 0.053(2) 0.045(2) 0.000(2) 0.010(2) 0.028(2)
C6 0.0313(14) 0.0300(14) 0.0430(17) 0.0198(13) 0.0162(13) 0.0202(12)
C7 0.0452(14) 0.0405(13) 0.0715(17) 0.0330(13) 0.0120(13) 0.0220(12)
C8 0.0442(18) 0.0407(17) 0.075(2) 0.0332(16) 0.0176(17) 0.0210(15)
C9 0.097(2) 0.056(2) 0.081(2) 0.0344(19) -0.007(2) 0.011(2)
C10 0.064(2) 0.055(2) 0.106(3) 0.031(2) 0.026(2) 0.0264(18)
C11 0.0346(16) 0.0298(15) 0.0286(15) 0.0064(12) 0.0090(13) 0.0219(13)
C12 0.0442(17) 0.0382(16) 0.0433(17) 0.0029(14) 0.0129(14) 0.0305(14)
C13 0.063(3) 0.059(3) 0.057(3) -0.019(2) 0.009(2) 0.033(2)
C14 0.054(3) 0.068(3) 0.084(3) -0.002(3) 0.026(2) 0.038(2)
C15 0.096(4) 0.054(3) 0.072(3) 0.019(2) 0.028(3) 0.054(3)
C16 0.0242(16) 0.0272(16) 0.0406(19) 0.0142(14) 0.0061(14) 0.0123(13)
C17 0.041(2) 0.040(2) 0.055(2) 0.0144(18) 0.0162(19) 0.0287(18)
C18 0.0257(16) 0.0251(16) 0.0397(19) 0.0138(14) 0.0092(14) 0.0112(13)
C19 0.0282(18) 0.0311(19) 0.058(3) 0.0170(18) 0.0097(17) 0.0071(15)
C20 0.0323(18) 0.0292(17) 0.0300(18) -0.0014(14) 0.0026(14) 0.0115(15)
C21 0.046(2) 0.045(2) 0.0287(18) 0.0067(16) 0.0090(16) 0.0217(19)
Co2 0.0250(2) 0.0225(2) 0.0314(3) 0.00941(18) 0.00896(18) 0.01292(18)
Li2 0.027(3) 0.023(3) 0.041(3) 0.015(2) 0.015(2) 0.016(2)
N2 0.0268(13) 0.0209(12) 0.0246(13) 0.0036(10) 0.0061(11) 0.0124(11)
O7 0.0477(16) 0.0432(15) 0.0341(14) 0.0179(12) 0.0118(12) 0.0249(13)
O8 0.0525(18) 0.0442(17) 0.060(2) 0.0103(14) 0.0298(16) 0.0292(15)
O9 0.0298(12) 0.0214(11) 0.0435(14) 0.0080(10) 0.0034(11) 0.0130(10)
O10 0.0285(12) 0.0241(11) 0.0451(15) 0.0122(10) 0.0077(11) 0.0141(10)
O11 0.0304(13) 0.0331(13) 0.0479(15) 0.0177(12) 0.0176(11) 0.0164(11)
O12 0.0465(16) 0.0411(15) 0.0539(17) 0.0251(13) 0.0301(14) 0.0271(14)
C26 0.0424(16) 0.0397(16) 0.0322(15) 0.0161(13) 0.0179(13) 0.0254(14)
C27 0.0560(16) 0.0574(16) 0.0381(14) 0.0175(13) 0.0209(13) 0.0253(14)
C28 0.060(2) 0.069(3) 0.042(2) 0.019(2) 0.022(2) 0.012(2)
C29 0.073(3) 0.066(3) 0.048(2) 0.012(2) 0.021(2) 0.023(2)
C30 0.063(2) 0.066(2) 0.043(2) 0.019(2) 0.016(2) 0.026(2)
C28A 0.059(3) 0.063(3) 0.040(3) 0.015(2) 0.018(2) 0.023(3)
C29A 0.065(3) 0.063(3) 0.046(3) 0.016(2) 0.019(2) 0.020(3)
C30A 0.059(3) 0.062(3) 0.042(3) 0.013(2) 0.022(2) 0.026(2)
C31 0.0261(14) 0.0210(13) 0.0297(15) 0.0069(11) 0.0087(12) 0.0111(12)
C32 0.0292(15) 0.0235(14) 0.0398(17) 0.0057(12) 0.0093(13) 0.0102(12)
C33 0.051(3) 0.036(2) 0.099(4) -0.016(2) 0.003(3) 0.018(2)
C34 0.035(2) 0.045(2) 0.057(3) 0.008(2) -0.005(2) 0.0083(19)
C35 0.046(2) 0.055(3) 0.057(3) 0.016(2) 0.020(2) -0.002(2)
C36 0.0358(16) 0.0446(17) 0.0489(18) 0.0259(15) 0.0257(14) 0.0251(14)
C37 0.0455(15) 0.0621(17) 0.0607(17) 0.0279(15) 0.0315(14) 0.0222(14)
C38 0.048(2) 0.068(3) 0.066(3) 0.027(2) 0.032(2) 0.025(2)
C39 0.054(2) 0.075(3) 0.061(3) 0.022(2) 0.033(2) 0.013(2)
C40 0.053(2) 0.066(3) 0.068(3) 0.024(2) 0.031(2) 0.015(2)
C38A 0.049(3) 0.067(3) 0.065(3) 0.027(3) 0.031(2) 0.016(2)
C39A 0.053(3) 0.070(3) 0.066(3) 0.022(3) 0.033(2) 0.016(3)
C40A 0.047(3) 0.063(3) 0.062(3) 0.030(2) 0.030(2) 0.020(2)
C41 0.049(2) 0.043(2) 0.0287(18) 0.0142(16) 0.0144(16) 0.0292(18)
C42 0.076(3) 0.062(3) 0.035(2) 0.005(2) 0.018(2) 0.046(3)
C43 0.0352(18) 0.0231(15) 0.0280(16) 0.0009(13) 0.0030(14) 0.0165(14)
C44 0.049(2) 0.0309(18) 0.042(2) 0.0014(16) 0.0014(18) 0.0256(18)
C45 0.0276(17) 0.0265(16) 0.0396(19) 0.0060(14) 0.0019(14) 0.0135(14)
C46 0.032(2) 0.050(2) 0.065(3) 0.023(2) 0.0213(19) 0.0197(19)

loop_
_atom_type_symbol
_atom_type_description
_atom_type_scat_dispersion_real
_atom_type_scat_dispersion_imag
_atom_type_scat_source
C C 0.0033 0.0016 'International Tables Vol C Tables 4.2.6.8 and 6.1.1.4'
H H 0.0000 0.0000 'International Tables Vol C Tables 4.2.6.8 and 6.1.1.4'
Li Li -0.0003 0.0001 'International Tables Vol C Tables 4.2.6.8 and 6.1.1.4'
N N 0.0061 0.0033 'International Tables Vol C Tables 4.2.6.8 and 6.1.1.4'
O O 0.0106 0.0060 'International Tables Vol C Tables 4.2.6.8 and 6.1.1.4'
Co Co 0.3494 0.9721 'International Tables Vol C Tables 4.2.6.8 and 6.1.1.4'

loop_
_geom_angle_atom_site_label_1
_geom_angle_atom_site_label_2
_geom_angle_atom_site_label_3
_geom_angle
_geom_angle_site_symmetry_1
_geom_angle_site_symmetry_3
O1 Co1 O5 117.34(13) . .
O1 Co1 O3 110.36(12) . .
O5 Co1 O3 123.82(11) . .
O1 Co1 N1 104.03(11) . .
O5 Co1 N1 100.84(10) . .
O3 Co1 N1 94.53(10) . .
O1 Co1 Li1 86.08(14) . .
O5 Co1 Li1 77.00(13) . .
O3 Co1 Li1 78.46(13) . .
N1 Co1 Li1 169.32(13) . .
O2 Li1 O6 105.4(3) . .
O2 Li1 O4 114.8(3) . 2_655
O6 Li1 O4 123.4(3) . 2_655
O2 Li1 O4 101.8(3) . .
O6 Li1 O4 111.3(3) . .
O4 Li1 O4 97.8(3) 2_655 .
O2 Li1 Li1 118.1(4) . 2_655
O6 Li1 Li1 133.8(4) . 2_655
O4 Li1 Li1 50.60(19) 2_655 2_655
O4 Li1 Li1 47.2(2) . 2_655
O2 Li1 Co1 57.68(19) . .
O6 Li1 Co1 69.79(19) . .
O4 Li1 Co1 166.8(3) 2_655 .
O4 Li1 Co1 74.68(18) . .
Li1 Li1 Co1 121.0(3) 2_655 .
C20 N1 C18 108.0(3) . .
C20 N1 C16 102.5(3) . .
C18 N1 C16 117.0(3) . .
C20 N1 Co1 112.1(2) . .
C18 N1 Co1 100.55(19) . .
C16 N1 Co1 116.77(19) . .
C1 O1 Co1 108.0(2) . .
C1 O2 Li1 150.9(4) . .
C6 O3 Co1 130.9(2) . .
C6 O4 Li1 146.9(3) . 2_655
C6 O4 Li1 130.7(3) . .
Li1 O4 Li1 82.2(3) 2_655 .
C11 O5 Co1 122.5(2) . .
C11 O6 Li1 137.1(3) . .
O2 C1 O1 126.0(3) . .
O2 C1 C2 113.0(4) . .
O1 C1 C2 120.9(4) . .
C1 C2 C3 108.1(5) . .
C1 C2 C5A 115.9(5) . .
C3 C2 C5A 132.9(7) . .
C1 C2 C3A 99.8(4) . .
C3 C2 C3A 63.7(7) . .
C5A C2 C3A 121.0(7) . .
C1 C2 C4A 100.8(5) . .
C3 C2 C4A 40.4(6) . .
C5A C2 C4A 112.5(7) . .
C3A C2 C4A 104.1(7) . .
C1 C2 C4 105.1(5) . .
C3 C2 C4 107.0(7) . .
C5A C2 C4 77.4(7) . .
C3A C2 C4 47.7(6) . .
C4A C2 C4 144.2(7) . .
C1 C2 C5 112.2(5) . .
C3 C2 C5 118.0(7) . .
C5A C2 C5 28.5(5) . .
C3A C2 C5 143.8(6) . .
C4A C2 C5 86.6(7) . .
C4 C2 C5 105.5(7) . .
O3 C6 O4 124.1(3) . .
O3 C6 C7 111.8(3) . .
O4 C6 C7 124.1(3) . .
C10 C7 C8 107.8(4) . .
C10 C7 C9 101.0(5) . .
C8 C7 C9 113.1(4) . .
C10 C7 C6 106.7(4) . .
C8 C7 C6 110.6(3) . .
C9 C7 C6 116.6(4) . .
O6 C11 O5 128.3(3) . .
O6 C11 C12 118.7(3) . .
O5 C11 C12 113.0(3) . .
C11 C12 C14 108.0(4) . .
C11 C12 C13 104.8(3) . .
C14 C12 C13 116.1(4) . .
C11 C12 C15 110.5(3) . .
C14 C12 C15 105.6(4) . .
C13 C12 C15 111.8(4) . .
C17 C16 N1 108.7(3) . .
N1 C18 C19 112.7(3) . .
N1 C20 C21 111.9(3) . .
O7 Co2 O11 122.82(13) . .
O7 Co2 O9 106.65(12) . .
O11 Co2 O9 120.90(12) . .
O7 Co2 N2 106.00(11) . .
O11 Co2 N2 98.25(11) . .
O9 Co2 N2 96.97(10) . .
O8 Li2 O12 107.5(3) . .
O8 Li2 O10 100.1(3) . .
O12 Li2 O10 110.5(3) . .
O8 Li2 O10 114.7(3) . 2_656
O12 Li2 O10 122.2(3) . 2_656
O10 Li2 O10 99.2(2) . 2_656
O8 Li2 Li2 117.3(4) . 2_656
O12 Li2 Li2 133.0(4) . 2_656
O10 Li2 Li2 50.0(2) . 2_656
O10 Li2 Li2 49.2(2) 2_656 2_656
C43 N2 C41 103.7(3) . .
C43 N2 C45 114.6(3) . .
C41 N2 C45 105.6(3) . .
C43 N2 Co2 102.8(2) . .
C41 N2 Co2 115.2(2) . .
C45 N2 Co2 114.7(2) . .
C26 O7 Co2 112.3(2) . .
C26 O8 Li2 152.2(4) . .
C31 O9 Co2 130.2(2) . .
C31 O10 Li2 131.1(3) . .
C31 O10 Li2 147.6(3) . 2_656
Li2 O10 Li2 80.8(2) . 2_656
C36 O11 Co2 121.9(2) . .
C36 O12 Li2 139.8(3) . .
O8 C26 O7 125.1(3) . .
O8 C26 C27 112.0(4) . .
O7 C26 C27 122.8(3) . .
C29 C27 C26 105.9(5) . .
C29 C27 C28 117.2(6) . .
C26 C27 C28 104.6(4) . .
C29 C27 C28A 66.7(8) . .
C26 C27 C28A 112.7(6) . .
C28 C27 C28A 139.8(7) . .
C29 C27 C30A 38.9(6) . .
C26 C27 C30A 100.4(6) . .
C28 C27 C30A 82.4(7) . .
C28A C27 C30A 104.4(9) . .
C29 C27 C29A 143.9(7) . .
C26 C27 C29A 110.0(6) . .
C28 C27 C29A 56.2(7) . .
C28A C27 C29A 96.0(9) . .
C30A C27 C29A 133.1(9) . .
C29 C27 C30 104.8(6) . .
C26 C27 C30 116.1(4) . .
C28 C27 C30 108.6(6) . .
C28A C27 C30 40.8(7) . .
C30A C27 C30 136.4(7) . .
C29A C27 C30 55.8(7) . .
O9 C31 O10 126.5(3) . .
O9 C31 C32 111.5(3) . .
O10 C31 C32 122.0(3) . .
C33 C32 C35 104.4(4) . .
C33 C32 C31 108.8(3) . .
C35 C32 C31 104.8(3) . .
C33 C32 C34 113.0(4) . .
C35 C32 C34 110.5(4) . .
C31 C32 C34 114.6(3) . .
O12 C36 O11 128.7(3) . .
O12 C36 C37 119.8(4) . .
O11 C36 C37 111.5(3) . .
C40 C37 C36 115.8(5) . .
C40 C37 C39A 139.1(7) . .
C36 C37 C39A 104.3(6) . .
C40 C37 C38 112.1(6) . .
C36 C37 C38 106.3(4) . .
C39A C37 C38 44.4(7) . .
C40 C37 C40A 34.9(6) . .
C36 C37 C40A 111.7(5) . .
C39A C37 C40A 133.9(9) . .
C38 C37 C40A 138.6(6) . .
C40 C37 C39 107.1(7) . .
C36 C37 C39 103.0(4) . .
C39A C37 C39 69.7(8) . .
C38 C37 C39 112.2(6) . .
C40A C37 C39 74.7(7) . .
C40 C37 C38A 64.7(8) . .
C36 C37 C38A 105.3(6) . .
C39A C37 C38A 97.8(9) . .
C38 C37 C38A 54.0(7) . .
C40A C37 C38A 99.4(9) . .
C39 C37 C38A 151.1(6) . .
N2 C41 C42 109.5(3) . .
N2 C43 C44 112.8(3) . .
C46 C45 N2 110.9(3) . .

loop_
_geom_bond_atom_site_label_1
_geom_bond_atom_site_label_2
_geom_bond_distance
_geom_bond_site_symmetry_2
Co1 O1 1.864(3) .
Co1 O5 1.877(2) .
Co1 O3 2.011(2) .
Co1 N1 2.229(3) .
Co1 Li1 3.250(6) .
Li1 O2 1.759(7) .
Li1 O6 1.795(6) .
Li1 O4 1.998(6) 2_655
Li1 O4 2.103(7) .
Li1 Li1 2.696(11) 2_655
N1 C20 1.404(4) .
N1 C18 1.492(4) .
N1 C16 1.530(4) .
O1 C1 1.316(5) .
O2 C1 1.189(5) .
O3 C6 1.276(4) .
O4 C6 1.332(4) .
O4 Li1 1.998(6) 2_655
O5 C11 1.282(4) .
O6 C11 1.231(4) .
C1 C2 1.448(5) .
C2 C3 1.482(9) .
C2 C5A 1.536(8) .
C2 C3A 1.551(8) .
C2 C4A 1.558(8) .
C2 C4 1.571(9) .
C2 C5 1.580(9) .
C6 C7 1.594(5) .
C7 C10 1.464(7) .
C7 C8 1.504(5) .
C7 C9 1.516(7) .
C11 C12 1.466(4) .
C12 C14 1.500(6) .
C12 C13 1.562(6) .
C12 C15 1.584(6) .
C16 C17 1.435(5) .
C18 C19 1.573(5) .
C20 C21 1.500(5) .
Co2 O7 1.882(3) .
Co2 O11 1.890(3) .
Co2 O9 1.939(2) .
Co2 N2 2.281(3) .
Li2 O8 1.715(6) .
Li2 O12 1.863(6) .
Li2 O10 2.027(6) .
Li2 O10 2.051(6) 2_656
Li2 Li2 2.644(11) 2_656
N2 C43 1.431(4) .
N2 C41 1.451(4) .
N2 C45 1.511(4) .
O7 C26 1.363(5) .
O8 C26 1.181(5) .
O9 C31 1.294(4) .
O10 C31 1.336(4) .
O10 Li2 2.051(6) 2_656
O11 C36 1.282(5) .
O12 C36 1.278(5) .
C26 C27 1.485(5) .
C27 C29 1.485(8) .
C27 C28 1.522(7) .
C27 C28A 1.529(10) .
C27 C30A 1.547(10) .
C27 C29A 1.557(10) .
C27 C30 1.591(8) .
C31 C32 1.558(4) .
C32 C33 1.468(5) .
C32 C35 1.494(5) .
C32 C34 1.618(5) .
C36 C37 1.488(5) .
C37 C40 1.465(8) .
C37 C39A 1.489(10) .
C37 C38 1.551(8) .
C37 C40A 1.562(9) .
C37 C39 1.581(8) .
C37 C38A 1.585(10) .
C41 C42 1.465(5) .
C43 C44 1.588(5) .
C45 C46 1.473(5) .
